data_7126339
loop_
_publ_author_name
'An, Yang'
'Zhang, Bo-Sheng'
'Zhang, Zhe'
'Liu, Ce'
'Gou, Xue-Ya'
'Ding, Ya-Nan'
'Liang, Yong-Min'

_publ_section_title
;
 A carboxylate-assisted amination/unactivated C(sp<sup>2</sup>)-H
 arylation reaction via a palladium/norbornene cooperative catalysis.
;
_journal_issue 44
_journal_name_full 'Chemical communications (Cambridge, England)'
_journal_page_first 5933
_journal_page_last 5936
_journal_paper_doi 10.1039/c9cc09265j
_journal_volume 56
_journal_year 2020
_chemical_formula_moiety 'C20 H22 N2 O3'
_chemical_formula_sum 'C20 H22 N2 O3'
_chemical_formula_weight 338.39
_space_group_crystal_system triclinic
_space_group_IT_number 2
_space_group_name_Hall '-P 1'
_space_group_name_H-M_alt 'P -1'
_atom_sites_solution_hydrogens geom
_atom_sites_solution_primary direct
_audit_creation_date 2019-10-09
_audit_creation_method
;
Olex2 1.2
(compiled 2018.05.29 svn.r3508 for OlexSys, GUI svn.r5506)
;
_audit_update_record
;
2019-10-09 deposited with the CCDC.	2020-04-06 downloaded from the CCDC.
;
_cell_angle_alpha 87.849(4)
_cell_angle_beta 85.541(5)
_cell_angle_gamma 72.201(5)
_cell_formula_units_Z 2
_cell_length_a 9.4110(5)
_cell_length_b 9.7287(5)
_cell_length_c 9.9501(6)
_cell_measurement_reflns_used 2736
_cell_measurement_temperature 292.49(10)
_cell_measurement_theta_max 69.4280
_cell_measurement_theta_min 4.4540
_cell_volume 864.68(9)
_computing_cell_refinement
;
CrysAlisPro, Agilent Technologies,
Version 1.171.36.28 (release 01-02-2013 CrysAlis171 .NET)
(compiled Feb  1 2013,16:14:44)
;
_computing_data_collection
;
CrysAlisPro, Agilent Technologies,
Version 1.171.36.28 (release 01-02-2013 CrysAlis171 .NET)
(compiled Feb  1 2013,16:14:44)
;
_computing_data_reduction
;
CrysAlisPro, Agilent Technologies,
Version 1.171.36.28 (release 01-02-2013 CrysAlis171 .NET)
(compiled Feb  1 2013,16:14:44)
;
_computing_molecular_graphics 'Olex2 (Dolomanov et al., 2009)'
_computing_publication_material 'Olex2 (Dolomanov et al., 2009)'
_computing_structure_refinement 'ShelXL (Sheldrick, 2015)'
_computing_structure_solution 'ShelXS (Sheldrick, 2008)'
_diffrn_ambient_temperature 292.49(10)
_diffrn_detector_area_resol_mean 16.0733
_diffrn_measured_fraction_theta_full 0.955
_diffrn_measured_fraction_theta_max 0.955
_diffrn_measurement_details
;
#__ type_ start__ end____ width___ exp.time_
  1 omega  -79.00  -51.00   1.0000    1.0000
omega____ theta____ kappa____ phi______ frames
    -       -8.5000  -77.0000  -90.0000 28

#__ type_ start__ end____ width___ exp.time_
  2 omega  -87.00  -35.00   1.0000    1.0000
omega____ theta____ kappa____ phi______ frames
    -       -8.5000  178.0000 -120.0000 52

#__ type_ start__ end____ width___ exp.time_
  3 omega  -15.00   23.00   1.0000    1.0000
omega____ theta____ kappa____ phi______ frames
    -       -8.5000  -77.0000  -90.0000 38

#__ type_ start__ end____ width___ exp.time_
  4 omega  -86.00  -60.00   1.0000    1.0000
omega____ theta____ kappa____ phi______ frames
    -       -8.5000  178.0000 -180.0000 26

#__ type_ start__ end____ width___ exp.time_
  5 omega  -61.00  -36.00   1.0000    1.0000
omega____ theta____ kappa____ phi______ frames
    -       -8.5000  178.0000   60.0000 25

#__ type_ start__ end____ width___ exp.time_
  6 omega   35.00   75.00   1.0000    1.0000
omega____ theta____ kappa____ phi______ frames
    -       54.0000  -57.0000  -90.0000 40

#__ type_ start__ end____ width___ exp.time_
  7 omega   36.00   87.00   1.0000    1.0000
omega____ theta____ kappa____ phi______ frames
    -       54.0000   57.0000   60.0000 51

#__ type_ start__ end____ width___ exp.time_
  8 omega  -14.00   27.00   1.0000    1.0000
omega____ theta____ kappa____ phi______ frames
    -       54.0000  -57.0000  -90.0000 41

#__ type_ start__ end____ width___ exp.time_
  9 omega   50.00   77.00   1.0000    1.0000
omega____ theta____ kappa____ phi______ frames
    -       54.0000  -63.0000  114.0565 27

#__ type_ start__ end____ width___ exp.time_
 10 omega   88.00  121.00   1.0000    1.0000
omega____ theta____ kappa____ phi______ frames
    -       54.0000   57.0000   60.0000 33

#__ type_ start__ end____ width___ exp.time_
 11 omega   -7.00   47.00   1.0000    1.0000
omega____ theta____ kappa____ phi______ frames
    -       54.0000  -63.0000  114.0565 54

#__ type_ start__ end____ width___ exp.time_
 12 omega   94.00  126.00   1.0000    2.0000
omega____ theta____ kappa____ phi______ frames
    -      108.0000   63.0000    0.0000 32

#__ type_ start__ end____ width___ exp.time_
 13 omega   45.00   97.00   1.0000    2.0000
omega____ theta____ kappa____ phi______ frames
    -      108.0000  -50.0000 -120.0000 52

#__ type_ start__ end____ width___ exp.time_
 14 omega   55.00   93.00   1.0000    2.0000
omega____ theta____ kappa____ phi______ frames
    -      108.0000  -25.0000  120.0000 38

#__ type_ start__ end____ width___ exp.time_
 15 omega   59.00   86.00   1.0000    2.0000
omega____ theta____ kappa____ phi______ frames
    -      108.0000  -38.0000  -30.0000 27

#__ type_ start__ end____ width___ exp.time_
 16 omega   53.00   96.00   1.0000    2.0000
omega____ theta____ kappa____ phi______ frames
    -      108.0000 -111.0000  -90.0000 43

#__ type_ start__ end____ width___ exp.time_
 17 omega   35.00   84.00   1.0000    2.0000
omega____ theta____ kappa____ phi______ frames
    -      108.0000  -38.0000   60.0000 49

#__ type_ start__ end____ width___ exp.time_
 18 omega   68.00  138.00   1.0000    2.0000
omega____ theta____ kappa____ phi______ frames
    -      108.0000   25.0000  120.0000 70

#__ type_ start__ end____ width___ exp.time_
 19 omega   37.00   70.00   1.0000    2.0000
omega____ theta____ kappa____ phi______ frames
    -      108.0000   12.0000  -30.0000 33

#__ type_ start__ end____ width___ exp.time_
 20 omega   87.00  171.00   1.0000    2.0000
omega____ theta____ kappa____ phi______ frames
    -      108.0000   50.0000 -180.0000 84

#__ type_ start__ end____ width___ exp.time_
 21 omega   53.00  100.00   1.0000    2.0000
omega____ theta____ kappa____ phi______ frames
    -      108.0000 -111.0000   90.0000 47

#__ type_ start__ end____ width___ exp.time_
 22 omega   78.00  169.00   1.0000    2.0000
omega____ theta____ kappa____ phi______ frames
    -      108.0000   12.0000  -30.0000 91

#__ type_ start__ end____ width___ exp.time_
 23 omega   54.00  114.00   1.0000    2.0000
omega____ theta____ kappa____ phi______ frames
    -      108.0000 -111.0000  150.0000 60

#__ type_ start__ end____ width___ exp.time_
 24 omega   87.00  115.00   1.0000    2.0000
omega____ theta____ kappa____ phi______ frames
    -      108.0000 -111.0000  -30.0000 28

#__ type_ start__ end____ width___ exp.time_
 25 omega   36.00   64.00   1.0000    2.0000
omega____ theta____ kappa____ phi______ frames
    -      108.0000  -38.0000 -150.0000 28

#__ type_ start__ end____ width___ exp.time_
 26 omega   59.00   84.00   1.0000    2.0000
omega____ theta____ kappa____ phi______ frames
    -      108.0000  -38.0000  -90.0000 25

#__ type_ start__ end____ width___ exp.time_
 27 omega   36.00   70.00   1.0000    2.0000
omega____ theta____ kappa____ phi______ frames
    -      108.0000 -111.0000  120.0000 34

#__ type_ start__ end____ width___ exp.time_
 28 omega   47.00  126.00   1.0000    2.0000
omega____ theta____ kappa____ phi______ frames
    -      108.0000  -63.0000  120.0000 79

#__ type_ start__ end____ width___ exp.time_
 29 omega   69.00  133.00   1.0000    2.0000
omega____ theta____ kappa____ phi______ frames
    -      108.0000  -77.0000  -90.0000 64

#__ type_ start__ end____ width___ exp.time_
 30 omega  -87.00  -62.00   1.0000    1.0000
omega____ theta____ kappa____ phi______ frames
    -       -8.5000  178.0000 -180.0000 25

#__ type_ start__ end____ width___ exp.time_
 31 omega   69.00   95.00   1.0000    2.0000
omega____ theta____ kappa____ phi______ frames
    -      108.0000  178.0000   30.0000 26

#__ type_ start__ end____ width___ exp.time_
 32 omega  -78.00   13.00   1.0000    1.0000
omega____ theta____ kappa____ phi______ frames
    -       -8.5000  -57.0000  -60.0000 91

#__ type_ start__ end____ width___ exp.time_
 33 omega  -87.00  -34.00   1.0000    1.0000
omega____ theta____ kappa____ phi______ frames
    -       -8.5000  178.0000   30.0000 53

#__ type_ start__ end____ width___ exp.time_
 34 omega  -79.00   23.00   1.0000    1.0000
omega____ theta____ kappa____ phi______ frames
    -       -8.5000  -77.0000  120.0000 102

#__ type_ start__ end____ width___ exp.time_
 35 omega   32.00  108.00   1.0000    1.0000
omega____ theta____ kappa____ phi______ frames
    -       54.0000   57.0000  120.0000 76
;
_diffrn_measurement_device_type 'SuperNova, Dual, Cu at zero, Eos'
_diffrn_measurement_method '\w scans'
_diffrn_orient_matrix_UB_11 0.0942314000
_diffrn_orient_matrix_UB_12 -0.1205801000
_diffrn_orient_matrix_UB_13 -0.0950207000
_diffrn_orient_matrix_UB_21 -0.1218562000
_diffrn_orient_matrix_UB_22 0.0450647000
_diffrn_orient_matrix_UB_23 -0.1018025000
_diffrn_orient_matrix_UB_31 0.0772971000
_diffrn_orient_matrix_UB_32 0.1053362000
_diffrn_orient_matrix_UB_33 -0.0687747000
_diffrn_radiation_monochromator mirror
_diffrn_radiation_type CuK\a
_diffrn_radiation_wavelength 1.54184
_diffrn_reflns_av_R_equivalents 0.0129
_diffrn_reflns_av_unetI/netI 0.0200
_diffrn_reflns_Laue_measured_fraction_full 0.955
_diffrn_reflns_Laue_measured_fraction_max 0.955
_diffrn_reflns_limit_h_max 11
_diffrn_reflns_limit_h_min -10
_diffrn_reflns_limit_k_max 11
_diffrn_reflns_limit_k_min -11
_diffrn_reflns_limit_l_max 11
_diffrn_reflns_limit_l_min -11
_diffrn_reflns_number 5442
_diffrn_reflns_point_group_measured_fraction_full 0.955
_diffrn_reflns_point_group_measured_fraction_max 0.955
_diffrn_reflns_theta_full 66.599
_diffrn_reflns_theta_max 66.599
_diffrn_reflns_theta_min 4.458
_diffrn_source 'SuperNova (Cu) X-ray Source'
_exptl_absorpt_coefficient_mu 0.710
_exptl_absorpt_correction_T_max 1.00000
_exptl_absorpt_correction_T_min 0.93024
_exptl_absorpt_correction_type multi-scan
_exptl_absorpt_process_details
;
CrysAlisPro, Agilent Technologies,
Version 1.171.36.28 (release 01-02-2013 CrysAlis171 .NET)
(compiled Feb  1 2013,16:14:44)
Empirical absorption correction using spherical harmonics,
 implemented in SCALE3 ABSPACK scaling algorithm.
;
_exptl_crystal_colour 'clear light colourless'
_exptl_crystal_colour_lustre clear
_exptl_crystal_colour_modifier light
_exptl_crystal_colour_primary colourless
_exptl_crystal_density_diffrn 1.300
_exptl_crystal_description block
_exptl_crystal_F_000 360
_exptl_crystal_size_max 0.19
_exptl_crystal_size_mid 0.15
_exptl_crystal_size_min 0.12
_refine_diff_density_max 0.204
_refine_diff_density_min -0.164
_refine_diff_density_rms 0.031
_refine_ls_extinction_method none
_refine_ls_goodness_of_fit_ref 1.092
_refine_ls_hydrogen_treatment constr
_refine_ls_matrix_type full
_refine_ls_number_parameters 228
_refine_ls_number_reflns 2933
_refine_ls_number_restraints 0
_refine_ls_restrained_S_all 1.092
_refine_ls_R_factor_all 0.0430
_refine_ls_R_factor_gt 0.0388
_refine_ls_shift/su_max 0.000
_refine_ls_shift/su_mean 0.000
_refine_ls_structure_factor_coef Fsqd
_refine_ls_weighting_details 'w=1/[\s^2^(Fo^2^)+(0.0587P)^2^+0.1253P] where P=(Fo^2^+2Fc^2^)/3'
_refine_ls_weighting_scheme calc
_refine_ls_wR_factor_gt 0.1090
_refine_ls_wR_factor_ref 0.1128
_reflns_Friedel_coverage 0.000
_reflns_number_gt 2599
_reflns_number_total 2933
_reflns_threshold_expression 'I > 2\s(I)'
_cod_data_source_file c9cc09265j2.cif
_cod_data_source_block anyang_ay223
_cod_depositor_comments 'Adding full bibliography for 7126337--7126341.cif.'
_cod_original_cell_volume 864.67(8)
_cod_database_code 7126339
_shelx_shelxl_version_number 2018/3
_shelx_space_group_comment
;
The symmetry employed for this shelxl refinement is uniquely defined
by the following loop, which should always be used as a source of
symmetry information in preference to the above space-group names.
They are only intended as comments.
;
_reflns_odcompleteness_completeness 95.54
_reflns_odcompleteness_iscentric 1
_reflns_odcompleteness_theta 66.97
_olex2_refinement_description
;
1. Fixed Uiso
 At 1.2 times of:
  All C(H) groups, All C(H,H) groups
 At 1.5 times of:
  All C(H,H,H) groups
2.a Secondary CH2 refined with riding coordinates:
 C16(H16A,H16B), C17(H17A,H17B), C20(H20A,H20B), C21(H21A,H21B), C23(H23A,H23B)
2.b Aromatic/amide H refined with riding coordinates:
 C6(H6), C10(H10), C13(H13), C18(H18), C19(H19), C22(H22)
2.c Idealised Me refined as rotating group:
 C0AA(H0AA,H0AB,H0AC), C1AA(H1AA,H1AB,H1AC)
;
_olex2_date_sample_data_collection 2019-10-08
_olex2_submission_special_instructions 'No special instructions were received'

loop_
_space_group_symop_operation_xyz
'x, y, z'
'-x, -y, -z'

loop_
_atom_site_label
_atom_site_type_symbol
_atom_site_fract_x
_atom_site_fract_y
_atom_site_fract_z
_atom_site_U_iso_or_equiv
_atom_site_adp_type
_atom_site_occupancy
_atom_site_site_symmetry_order
_atom_site_calc_flag
_atom_site_refinement_flags_posn
_atom_site_refinement_flags_adp
_atom_site_refinement_flags_occupancy
_atom_site_disorder_assembly
_atom_site_disorder_group
C1 C 0.03175(14) 0.03019(13) 0.73225(12) 0.0335(3) Uani 1 1 d . . . . .
C2 C 0.04012(15) -0.11659(14) 0.75803(13) 0.0350(3) Uani 1 1 d . . . . .
O3 O 0.35377(12) 0.19688(12) 0.69667(12) 0.0530(3) Uani 1 1 d . . . . .
N4 N -0.08404(13) -0.15036(12) 0.82392(12) 0.0392(3) Uani 1 1 d . . . . .
N5 N 0.13593(13) 0.20415(12) 0.61551(12) 0.0408(3) Uani 1 1 d . . . . .
C6 C 0.28226(16) -0.05197(16) 0.61884(14) 0.0428(3) Uani 1 1 d . . . . .
H6 H 0.361008 -0.030314 0.569593 0.051 Uiso 1 1 calc R . . . .
C7 C 0.15327(15) 0.05750(14) 0.65635(13) 0.0367(3) Uani 1 1 d . . . . .
O8 O -0.32780(14) -0.25435(13) 0.90834(14) 0.0627(3) Uani 1 1 d . . . . .
O9 O 0.20156(14) 0.40978(12) 0.62597(15) 0.0682(4) Uani 1 1 d . . . . .
C10 C 0.17125(16) -0.22435(14) 0.72038(14) 0.0406(3) Uani 1 1 d . . . . .
H10 H 0.177021 -0.320083 0.739799 0.049 Uiso 1 1 calc R . . . .
C11 C -0.09097(14) 0.15661(13) 0.78483(13) 0.0351(3) Uani 1 1 d . . . . .
C12 C 0.29401(16) -0.19379(15) 0.65470(14) 0.0430(3) Uani 1 1 d . . . . .
C13 C -0.17378(15) 0.15628(15) 0.90761(14) 0.0398(3) Uani 1 1 d . . . . .
H13 H -0.155501 0.072161 0.959796 0.048 Uiso 1 1 calc R . . . .
C14 C -0.11716(15) 0.28669(15) 0.71085(15) 0.0400(3) Uani 1 1 d . . . . .
C15 C 0.22857(16) 0.28133(15) 0.64547(15) 0.0434(3) Uani 1 1 d . . . . .
C16 C -0.05900(18) -0.29524(15) 0.88164(17) 0.0487(4) Uani 1 1 d . . . . .
H16A H 0.030751 -0.322458 0.930824 0.058 Uiso 1 1 calc R . . . .
H16B H -0.046203 -0.364410 0.810530 0.058 Uiso 1 1 calc R . . . .
C17 C -0.01762(16) 0.28455(15) 0.58531(16) 0.0459(4) Uani 1 1 d . . . . .
H17A H -0.048916 0.238272 0.513294 0.055 Uiso 1 1 calc R . . . .
H17B H -0.023324 0.382367 0.556594 0.055 Uiso 1 1 calc R . . . .
C18 C -0.28302(17) 0.28046(17) 0.95221(16) 0.0480(4) Uani 1 1 d . . . . .
H18 H -0.338713 0.278483 1.033267 0.058 Uiso 1 1 calc R . . . .
C19 C -0.22559(16) 0.41031(15) 0.75763(18) 0.0496(4) Uani 1 1 d . . . . .
H19 H -0.241704 0.496028 0.708081 0.059 Uiso 1 1 calc R . . . .
C20 C -0.22138(16) -0.10904(16) 0.75234(16) 0.0448(3) Uani 1 1 d . . . . .
H20A H -0.211120 -0.174486 0.678508 0.054 Uiso 1 1 calc R . . . .
H20B H -0.239031 -0.012155 0.715112 0.054 Uiso 1 1 calc R . . . .
C21 C -0.35182(18) -0.11460(17) 0.84876(19) 0.0557(4) Uani 1 1 d . . . . .
H21A H -0.365676 -0.044293 0.919029 0.067 Uiso 1 1 calc R . . . .
H21B H -0.442272 -0.089325 0.800636 0.067 Uiso 1 1 calc R . . . .
C22 C -0.30984(17) 0.40743(16) 0.87699(18) 0.0527(4) Uani 1 1 d . . . . .
H22 H -0.384087 0.490124 0.906709 0.063 Uiso 1 1 calc R . . . .
C23 C -0.1930(2) -0.29474(19) 0.9755(2) 0.0613(5) Uani 1 1 d . . . . .
H23A H -0.177645 -0.390324 1.015203 0.074 Uiso 1 1 calc R . . . .
H23B H -0.202127 -0.227942 1.047954 0.074 Uiso 1 1 calc R . . . .
C0AA C 0.4354(2) -0.31451(19) 0.6209(2) 0.0668(5) Uani 1 1 d . . . . .
H0AA H 0.509033 -0.275494 0.576298 0.100 Uiso 1 1 calc GR . . . .
H0AB H 0.414559 -0.381309 0.562625 0.100 Uiso 1 1 calc GR . . . .
H0AC H 0.472804 -0.363673 0.702382 0.100 Uiso 1 1 calc GR . . . .
C1AA C 0.45250(19) 0.2697(2) 0.7430(2) 0.0636(5) Uani 1 1 d . . . . .
H1AA H 0.538718 0.254402 0.680481 0.095 Uiso 1 1 calc GR . . . .
H1AB H 0.483552 0.232078 0.830103 0.095 Uiso 1 1 calc GR . . . .
H1AC H 0.401086 0.371267 0.749153 0.095 Uiso 1 1 calc GR . . . .

loop_
_atom_site_aniso_label
_atom_site_aniso_U_11
_atom_site_aniso_U_22
_atom_site_aniso_U_33
_atom_site_aniso_U_23
_atom_site_aniso_U_13
_atom_site_aniso_U_12
C1 0.0345(7) 0.0327(6) 0.0343(6) 0.0000(5) -0.0095(5) -0.0098(5)
C2 0.0383(7) 0.0330(6) 0.0350(6) -0.0008(5) -0.0095(5) -0.0110(5)
O3 0.0434(6) 0.0482(6) 0.0720(7) 0.0066(5) -0.0180(5) -0.0182(5)
N4 0.0395(6) 0.0327(6) 0.0477(6) 0.0027(5) -0.0081(5) -0.0135(5)
N5 0.0368(6) 0.0392(6) 0.0478(7) 0.0094(5) -0.0092(5) -0.0133(5)
C6 0.0366(7) 0.0467(8) 0.0441(8) -0.0002(6) -0.0018(6) -0.0116(6)
C7 0.0375(7) 0.0363(7) 0.0378(7) 0.0024(5) -0.0091(5) -0.0121(5)
O8 0.0539(7) 0.0541(7) 0.0874(9) 0.0080(6) -0.0026(6) -0.0287(6)
O9 0.0613(7) 0.0432(6) 0.1064(10) 0.0179(6) -0.0235(7) -0.0230(6)
C10 0.0458(8) 0.0316(7) 0.0433(7) -0.0013(5) -0.0086(6) -0.0087(6)
C11 0.0328(6) 0.0327(6) 0.0419(7) -0.0021(5) -0.0108(5) -0.0111(5)
C12 0.0407(7) 0.0407(7) 0.0434(7) -0.0047(6) -0.0056(6) -0.0050(6)
C13 0.0399(7) 0.0386(7) 0.0426(7) -0.0042(5) -0.0088(6) -0.0126(6)
C14 0.0329(7) 0.0365(7) 0.0532(8) 0.0032(6) -0.0154(6) -0.0118(5)
C15 0.0415(8) 0.0413(8) 0.0492(8) 0.0067(6) -0.0040(6) -0.0158(6)
C16 0.0502(8) 0.0367(7) 0.0629(9) 0.0069(6) -0.0118(7) -0.0179(6)
C17 0.0416(8) 0.0430(8) 0.0540(8) 0.0147(6) -0.0159(6) -0.0128(6)
C18 0.0396(7) 0.0522(8) 0.0524(8) -0.0143(7) -0.0048(6) -0.0123(6)
C19 0.0382(7) 0.0327(7) 0.0777(11) 0.0040(7) -0.0164(7) -0.0082(6)
C20 0.0409(8) 0.0429(7) 0.0534(8) 0.0004(6) -0.0101(6) -0.0150(6)
C21 0.0439(8) 0.0483(9) 0.0769(11) 0.0024(8) -0.0043(8) -0.0172(7)
C22 0.0376(8) 0.0388(8) 0.0786(11) -0.0142(7) -0.0081(7) -0.0043(6)
C23 0.0658(11) 0.0536(9) 0.0708(11) 0.0152(8) -0.0060(9) -0.0288(8)
C0AA 0.0547(10) 0.0518(10) 0.0789(12) -0.0034(9) 0.0090(9) 0.0027(8)
C1AA 0.0494(9) 0.0689(11) 0.0830(12) 0.0029(9) -0.0168(9) -0.0310(8)

loop_
_atom_type_symbol
_atom_type_description
_atom_type_scat_dispersion_real
_atom_type_scat_dispersion_imag
_atom_type_scat_source
C C 0.0181 0.0091 'International Tables Vol C Tables 4.2.6.8 and 6.1.1.4'
H H 0.0000 0.0000 'International Tables Vol C Tables 4.2.6.8 and 6.1.1.4'
N N 0.0311 0.0180 'International Tables Vol C Tables 4.2.6.8 and 6.1.1.4'
O O 0.0492 0.0322 'International Tables Vol C Tables 4.2.6.8 and 6.1.1.4'

loop_
_geom_angle_atom_site_label_1
_geom_angle_atom_site_label_2
_geom_angle_atom_site_label_3
_geom_angle
_geom_angle_site_symmetry_1
_geom_angle_site_symmetry_3
_geom_angle_publ_flag
C2 C1 C11 125.18(12) . . ?
C7 C1 C2 117.19(12) . . ?
C7 C1 C11 117.55(11) . . ?
N4 C2 C1 119.49(12) . . ?
C10 C2 C1 119.34(13) . . ?
C10 C2 N4 121.16(12) . . ?
C15 O3 C1AA 116.09(12) . . ?
C2 N4 C16 117.77(11) . . ?
C2 N4 C20 116.21(11) . . ?
C16 N4 C20 109.66(11) . . ?
C7 N5 C17 113.16(11) . . ?
C15 N5 C7 125.01(11) . . ?
C15 N5 C17 117.93(12) . . ?
C7 C6 H6 120.0 . . ?
C7 C6 C12 119.97(13) . . ?
C12 C6 H6 120.0 . . ?
C1 C7 N5 116.92(12) . . ?
C6 C7 C1 122.07(12) . . ?
C6 C7 N5 120.98(12) . . ?
C23 O8 C21 109.97(12) . . ?
C2 C10 H10 118.9 . . ?
C12 C10 C2 122.14(13) . . ?
C12 C10 H10 118.9 . . ?
C13 C11 C1 123.91(12) . . ?
C13 C11 C14 118.40(13) . . ?
C14 C11 C1 117.52(12) . . ?
C6 C12 C10 118.86(13) . . ?
C6 C12 C0AA 121.26(14) . . ?
C10 C12 C0AA 119.87(14) . . ?
C11 C13 H13 119.8 . . ?
C18 C13 C11 120.49(13) . . ?
C18 C13 H13 119.8 . . ?
C11 C14 C17 116.46(12) . . ?
C19 C14 C11 120.36(14) . . ?
C19 C14 C17 123.11(13) . . ?
O3 C15 N5 111.82(12) . . ?
O9 C15 O3 124.20(14) . . ?
O9 C15 N5 123.97(14) . . ?
N4 C16 H16A 110.1 . . ?
N4 C16 H16B 110.1 . . ?
N4 C16 C23 108.20(13) . . ?
H16A C16 H16B 108.4 . . ?
C23 C16 H16A 110.1 . . ?
C23 C16 H16B 110.1 . . ?
N5 C17 C14 108.01(11) . . ?
N5 C17 H17A 110.1 . . ?
N5 C17 H17B 110.1 . . ?
C14 C17 H17A 110.1 . . ?
C14 C17 H17B 110.1 . . ?
H17A C17 H17B 108.4 . . ?
C13 C18 H18 119.7 . . ?
C22 C18 C13 120.54(15) . . ?
C22 C18 H18 119.7 . . ?
C14 C19 H19 119.7 . . ?
C22 C19 C14 120.66(14) . . ?
C22 C19 H19 119.7 . . ?
N4 C20 H20A 109.8 . . ?
N4 C20 H20B 109.8 . . ?
N4 C20 C21 109.53(13) . . ?
H20A C20 H20B 108.2 . . ?
C21 C20 H20A 109.8 . . ?
C21 C20 H20B 109.8 . . ?
O8 C21 C20 111.31(13) . . ?
O8 C21 H21A 109.4 . . ?
O8 C21 H21B 109.4 . . ?
C20 C21 H21A 109.4 . . ?
C20 C21 H21B 109.4 . . ?
H21A C21 H21B 108.0 . . ?
C18 C22 H22 120.2 . . ?
C19 C22 C18 119.51(14) . . ?
C19 C22 H22 120.2 . . ?
O8 C23 C16 112.25(14) . . ?
O8 C23 H23A 109.2 . . ?
O8 C23 H23B 109.2 . . ?
C16 C23 H23A 109.2 . . ?
C16 C23 H23B 109.2 . . ?
H23A C23 H23B 107.9 . . ?
C12 C0AA H0AA 109.5 . . ?
C12 C0AA H0AB 109.5 . . ?
C12 C0AA H0AC 109.5 . . ?
H0AA C0AA H0AB 109.5 . . ?
H0AA C0AA H0AC 109.5 . . ?
H0AB C0AA H0AC 109.5 . . ?
O3 C1AA H1AA 109.5 . . ?
O3 C1AA H1AB 109.5 . . ?
O3 C1AA H1AC 109.5 . . ?
H1AA C1AA H1AB 109.5 . . ?
H1AA C1AA H1AC 109.5 . . ?
H1AB C1AA H1AC 109.5 . . ?

loop_
_geom_bond_atom_site_label_1
_geom_bond_atom_site_label_2
_geom_bond_distance
_geom_bond_site_symmetry_2
_geom_bond_publ_flag
C1 C2 1.4205(18) . ?
C1 C7 1.4090(19) . ?
C1 C11 1.4853(17) . ?
C2 N4 1.4151(18) . ?
C2 C10 1.3888(19) . ?
O3 C15 1.3390(17) . ?
O3 C1AA 1.4392(19) . ?
N4 C16 1.4591(17) . ?
N4 C20 1.4640(18) . ?
N5 C7 1.4324(16) . ?
N5 C15 1.3675(19) . ?
N5 C17 1.4661(17) . ?
C6 H6 0.9300 . ?
C6 C7 1.3843(19) . ?
C6 C12 1.385(2) . ?
O8 C21 1.4225(18) . ?
O8 C23 1.420(2) . ?
O9 C15 1.2080(18) . ?
C10 H10 0.9300 . ?
C10 C12 1.389(2) . ?
C11 C13 1.398(2) . ?
C11 C14 1.4041(18) . ?
C12 C0AA 1.506(2) . ?
C13 H13 0.9300 . ?
C13 C18 1.387(2) . ?
C14 C17 1.499(2) . ?
C14 C19 1.386(2) . ?
C16 H16A 0.9700 . ?
C16 H16B 0.9700 . ?
C16 C23 1.509(2) . ?
C17 H17A 0.9700 . ?
C17 H17B 0.9700 . ?
C18 H18 0.9300 . ?
C18 C22 1.385(2) . ?
C19 H19 0.9300 . ?
C19 C22 1.380(3) . ?
C20 H20A 0.9700 . ?
C20 H20B 0.9700 . ?
C20 C21 1.511(2) . ?
C21 H21A 0.9700 . ?
C21 H21B 0.9700 . ?
C22 H22 0.9300 . ?
C23 H23A 0.9700 . ?
C23 H23B 0.9700 . ?
C0AA H0AA 0.9600 . ?
C0AA H0AB 0.9600 . ?
C0AA H0AC 0.9600 . ?
C1AA H1AA 0.9600 . ?
C1AA H1AB 0.9600 . ?
C1AA H1AC 0.9600 . ?

loop_
_geom_torsion_atom_site_label_1
_geom_torsion_atom_site_label_2
_geom_torsion_atom_site_label_3
_geom_torsion_atom_site_label_4
_geom_torsion
_geom_torsion_site_symmetry_1
_geom_torsion_site_symmetry_2
_geom_torsion_site_symmetry_3
_geom_torsion_site_symmetry_4
_geom_torsion_publ_flag
C1 C2 N4 C16 -163.43(12) . . . . ?
C1 C2 N4 C20 63.48(16) . . . . ?
C1 C2 C10 C12 -1.8(2) . . . . ?
C1 C11 C13 C18 177.56(12) . . . . ?
C1 C11 C14 C17 -0.02(17) . . . . ?
C1 C11 C14 C19 -177.12(12) . . . . ?
C2 C1 C7 N5 172.00(11) . . . . ?
C2 C1 C7 C6 -6.09(19) . . . . ?
C2 C1 C11 C13 30.43(19) . . . . ?
C2 C1 C11 C14 -154.41(12) . . . . ?
C2 N4 C16 C23 165.58(13) . . . . ?
C2 N4 C20 C21 -164.81(12) . . . . ?
C2 C10 C12 C6 -3.7(2) . . . . ?
C2 C10 C12 C0AA 177.68(15) . . . . ?
N4 C2 C10 C12 179.48(12) . . . . ?
N4 C16 C23 O8 59.25(18) . . . . ?
N4 C20 C21 O8 -57.74(17) . . . . ?
C7 C1 C2 N4 -174.73(11) . . . . ?
C7 C1 C2 C10 6.51(18) . . . . ?
C7 C1 C11 C13 -146.23(13) . . . . ?
C7 C1 C11 C14 28.94(17) . . . . ?
C7 N5 C15 O3 11.4(2) . . . . ?
C7 N5 C15 O9 -169.71(15) . . . . ?
C7 N5 C17 C14 60.81(16) . . . . ?
C7 C6 C12 C10 4.2(2) . . . . ?
C7 C6 C12 C0AA -177.18(15) . . . . ?
C10 C2 N4 C16 15.31(19) . . . . ?
C10 C2 N4 C20 -117.78(14) . . . . ?
C11 C1 C2 N4 8.60(19) . . . . ?
C11 C1 C2 C10 -170.16(12) . . . . ?
C11 C1 C7 N5 -11.08(17) . . . . ?
C11 C1 C7 C6 170.84(12) . . . . ?
C11 C13 C18 C22 -1.2(2) . . . . ?
C11 C14 C17 N5 -42.82(17) . . . . ?
C11 C14 C19 C22 -0.3(2) . . . . ?
C12 C6 C7 C1 0.7(2) . . . . ?
C12 C6 C7 N5 -177.28(12) . . . . ?
C13 C11 C14 C17 175.42(12) . . . . ?
C13 C11 C14 C19 -1.68(19) . . . . ?
C13 C18 C22 C19 -0.8(2) . . . . ?
C14 C11 C13 C18 2.43(19) . . . . ?
C14 C19 C22 C18 1.6(2) . . . . ?
C15 N5 C7 C1 122.75(15) . . . . ?
C15 N5 C7 C6 -59.1(2) . . . . ?
C15 N5 C17 C14 -98.11(14) . . . . ?
C16 N4 C20 C21 58.52(16) . . . . ?
C17 N5 C7 C1 -34.42(17) . . . . ?
C17 N5 C7 C6 143.68(14) . . . . ?
C17 N5 C15 O3 167.60(12) . . . . ?
C17 N5 C15 O9 -13.5(2) . . . . ?
C17 C14 C19 C22 -177.22(14) . . . . ?
C19 C14 C17 N5 134.19(14) . . . . ?
C20 N4 C16 C23 -58.51(16) . . . . ?
C21 O8 C23 C16 -58.52(19) . . . . ?
C23 O8 C21 C20 57.14(19) . . . . ?
C1AA O3 C15 N5 -174.54(14) . . . . ?
C1AA O3 C15 O9 6.6(2) . . . . ?
